data_4128666
loop_
_publ_author_name
'Lu, Fu-Dong'
'Liu, Dan'
'Zhu, Lei'
'Lu, Liang-Qiu'
'Yang, Qian'
'Zhou, Quan-Quan'
'Wei, Yi'
'Lan, Yu'
'Xiao, Wen-Jing'

_publ_section_title
;
 Asymmetric Propargylic Radical Cyanation Enabled by Dual Organophotoredox
 and Copper Catalysis.
;
_journal_issue 15
_journal_name_full 'Journal of the American Chemical Society'
_journal_page_first 6167
_journal_page_last 6172
_journal_paper_doi 10.1021/jacs.9b02338
_journal_volume 141
_journal_year 2019
_chemical_absolute_configuration ad
_chemical_formula_moiety 'C18 H15 N'
_chemical_formula_sum 'C18 H15 N'
_chemical_formula_weight 245.31
_space_group_crystal_system monoclinic
_space_group_IT_number 4
_space_group_name_Hall 'P 2yb'
_space_group_name_H-M_alt 'P 1 21 1'
_atom_sites_solution_hydrogens geom
_atom_sites_solution_primary dual
_audit_creation_date 2019-01-30
_audit_creation_method
;
Olex2 1.2
(compiled 2018.05.29 svn.r3508 for OlexSys, GUI svn.r5506)
;
_cell_angle_alpha 90
_cell_angle_beta 110.5540(10)
_cell_angle_gamma 90
_cell_formula_units_Z 4
_cell_length_a 13.22940(10)
_cell_length_b 7.46190(10)
_cell_length_c 14.96680(10)
_cell_measurement_reflns_used 24295
_cell_measurement_temperature 100.00(10)
_cell_measurement_theta_max 73.1820
_cell_measurement_theta_min 3.1640
_cell_volume 1383.42(2)
_computing_cell_refinement 'CrysAlisPro 1.171.39.28b (Rigaku OD, 2015)'
_computing_data_collection 'CrysAlisPro 1.171.39.28b (Rigaku OD, 2015)'
_computing_data_reduction 'CrysAlisPro 1.171.39.28b (Rigaku OD, 2015)'
_computing_molecular_graphics 'Olex2 (Dolomanov et al., 2009)'
_computing_publication_material 'Olex2 (Dolomanov et al., 2009)'
_computing_structure_refinement 'ShelXL (Sheldrick, 2015)'
_computing_structure_solution 'ShelXT (Sheldrick, 2015)'
_diffrn_ambient_environment N~2~
_diffrn_ambient_temperature 100.00(10)
_diffrn_detector 'CCD plate'
_diffrn_measured_fraction_theta_full 0.999
_diffrn_measured_fraction_theta_max 0.992
_diffrn_measurement_details
;
List of Runs (angles in degrees, time in seconds):

  # Type    Start    End  Width  t~exp~   \w     \q     \k     \f   Frames
--------------------------------------------------------------------------
  1  \w    -88.00  27.00   0.50    0.50    --    0.00 -38.00-150.00  230
  2  \w     -8.00  46.00   0.50    0.50    --   28.00  79.00  85.93  108
  3  \w     74.00 101.00   0.50    0.50    --   28.00  79.00  85.93   54
  4  \w    -37.00  63.00   0.50    0.50    --   32.00 -66.00  48.28  200
  5  \w     16.00 118.00   0.50    0.50    --   48.00  77.00-167.85  204
  6  \w     16.00  59.00   0.50    0.50    --   52.00  79.00 -90.53   86
  7  \w     88.00 131.00   0.50    0.50    --   52.00  79.00 -90.53   86
  8  \w     19.00  45.00   0.50    0.50    --   56.00  82.00 -24.67   52
  9  \w     27.00  52.00   0.50    0.50    --   56.00  74.00 130.75   50
 10  \w     95.00 145.00   0.50    0.50    --   56.00  74.00 130.75  100
 11  \w     24.00  50.00   0.50    0.50    --   60.00  80.00  35.10   52
 12  \w     32.00  58.00   0.50    0.50    --   68.00  82.00-119.78   52
 13  \w     33.00  67.00   0.50    0.50    --   68.00  82.00 128.09   68
 14  \w     31.00 105.00   0.50    0.50    --   68.00  80.00  70.41  148
 15  \w     31.00  57.00   0.50    0.50    --   68.00  82.00 -15.51   52
 16  \w    130.00 161.00   0.50    0.50    --   76.00  81.00 -68.60   62
 17  \w     39.00  91.00   0.50    0.50    --   76.00  81.00 -68.60  104
 18  \w     39.00  71.00   0.50    0.50    --   76.00  81.00 157.20   64
 19  \w    114.00 167.00   0.50    0.50    --   80.00  73.00  42.15  106
 20  \w     93.00 147.00   0.50    0.50    --   80.00  81.00-116.10  108
 21  \w     47.00  81.00   0.50    0.50    --   80.00  73.00  42.15   68
 22  \w     43.00  69.00   0.50    0.50    --   80.00  82.00 -15.52   52
 23  \w     47.00  73.00   0.50    0.50    --   80.00  81.00-116.10   52
 24  \w     47.00 137.00   0.50    0.50    --   84.00  82.00-173.82  180
 25  \w    139.00 171.00   0.50    0.50    --   97.60  82.00 -60.00   64
 26  \w     60.00 135.00   0.50    0.50    --   97.60  82.00 -60.00  150
 27  \w     48.00 132.00   0.50    0.50    --   97.60 -82.00-120.00  168
 28  \w    148.00 187.00   0.50    0.50    --   97.60  82.00 -30.00   78
 29  \w     63.00  88.00   0.50    0.50    --   97.60  82.00  30.00   50
 30  \w    107.00 150.00   0.50    0.50    --   97.60  82.00  30.00   86
 31  \w     61.00 145.00   0.50    0.50    --   97.60  82.00 -30.00  168
 32  \w     61.00 118.00   0.50    0.50    --   97.60  82.00  60.00  114
 33  \w     10.00 127.00   0.50    0.50    --   97.60 -61.00  30.00  234
 34  \w     67.00 187.00   0.50    0.50    --   97.60  64.00 134.49  240
 35  \w      9.00  34.00   0.50    0.50    --   97.60 -82.00 120.00   50
 36  \w     47.00 130.00   0.50    0.50    --   97.60 -82.00  30.00  166
 37  \w     70.00 187.00   0.50    0.50    --   97.60  45.00 -60.00  234
 38  \w    103.00 128.00   0.50    0.50    --   97.60  77.00 150.00   50
 39  \w     62.00  98.00   0.50    0.50    --   97.60  77.00 150.00   72
 40  \w     98.00 171.00   0.50    0.50    --   97.60  45.00 120.00  146
 41  \w     60.00 116.00   0.50    0.50    --   97.60  82.00-150.00  112
 42  \w    121.00 153.00   0.50    0.50    --   97.60  82.00-150.00   64
 43  \w     17.00  42.00   0.50    0.50    --   97.60 -82.00  30.00   50
 44  \w     79.00 134.00   0.50    0.50    --   97.60 -82.00 120.00  110
 45  \w     58.00 110.00   0.50    0.50    --   97.60 -82.00 -60.00  104
 46  \w     66.00 182.00   0.50    0.50    --   97.60  78.00 -10.17  232
 47  \w    137.00 174.00   0.50    0.50    --   97.60  77.00  90.00   74
 48  \w     83.00 183.00   0.50    0.50    --   97.60  61.00-120.00  200
 49  \w     81.00 178.00   0.50    0.50    --   97.60  61.00  60.00  194
 50  \w     64.00 123.00   0.50    0.50    --   97.60  77.00  90.00  118
 51  \w    111.00 137.00   0.50    0.50    --   97.60  77.00-180.00   52
 52  \w     64.00  91.00   0.50    0.50    --   97.60  77.00-180.00   54
 53  \w    162.00 187.00   0.50    0.50    --   97.60  82.00  30.00   50
;
_diffrn_measurement_device 'four-circle diffractometer'
_diffrn_measurement_device_type 'XtaLAB AFC12 (RINC): Kappa single'
_diffrn_measurement_method '\w scans'
_diffrn_orient_matrix_type 'CrysAlisPro convention (1999,Acta A55,543-557)'
_diffrn_orient_matrix_UB_11 0.0143418000
_diffrn_orient_matrix_UB_12 0.0273469000
_diffrn_orient_matrix_UB_13 0.1058138000
_diffrn_orient_matrix_UB_21 -0.1054908000
_diffrn_orient_matrix_UB_22 0.1091793000
_diffrn_orient_matrix_UB_23 -0.0298526000
_diffrn_orient_matrix_UB_31 -0.0642209000
_diffrn_orient_matrix_UB_32 -0.1730839000
_diffrn_orient_matrix_UB_33 -0.0021015000
_diffrn_radiation_monochromator graphite
_diffrn_radiation_probe x-ray
_diffrn_radiation_type CuK\a
_diffrn_radiation_wavelength 1.54184
_diffrn_reflns_av_R_equivalents 0.0308
_diffrn_reflns_av_unetI/netI 0.0180
_diffrn_reflns_Laue_measured_fraction_full 0.999
_diffrn_reflns_Laue_measured_fraction_max 0.992
_diffrn_reflns_limit_h_max 16
_diffrn_reflns_limit_h_min -16
_diffrn_reflns_limit_k_max 9
_diffrn_reflns_limit_k_min -9
_diffrn_reflns_limit_l_max 18
_diffrn_reflns_limit_l_min -18
_diffrn_reflns_number 28817
_diffrn_reflns_point_group_measured_fraction_full 0.998
_diffrn_reflns_point_group_measured_fraction_max 0.977
_diffrn_reflns_theta_full 67.684
_diffrn_reflns_theta_max 73.315
_diffrn_reflns_theta_min 3.153
_diffrn_source 'fine-focus sealed X-ray tube'
_diffrn_source_type 'Enhance (Cu) X-ray Source'
_exptl_absorpt_coefficient_mu 0.521
_exptl_absorpt_correction_T_max 1.00000
_exptl_absorpt_correction_T_min 0.61574
_exptl_absorpt_correction_type multi-scan
_exptl_absorpt_process_details
;
CrysAlisPro 1.171.39.28b (Rigaku Oxford Diffraction, 2015)
Empirical absorption correction using spherical harmonics,
 implemented in SCALE3 ABSPACK scaling algorithm.
CrysAlisPro 1.171.39.28b (Rigaku Oxford Diffraction, 2015)
Empirical absorption correction using spherical harmonics,
 implemented in SCALE3 ABSPACK scaling algorithm.
;
_exptl_crystal_colour colourless
_exptl_crystal_colour_primary colourless
_exptl_crystal_density_diffrn 1.178
_exptl_crystal_description plate
_exptl_crystal_F_000 520
_exptl_crystal_size_max 0.44
_exptl_crystal_size_mid 0.36
_exptl_crystal_size_min 0.15
_refine_diff_density_max 0.149
_refine_diff_density_min -0.245
_refine_diff_density_rms 0.059
_refine_ls_abs_structure_details
;
 Flack x determined using 2380 quotients [(I+)-(I-)]/[(I+)+(I-)]
 (Parsons, Flack and Wagner, Acta Cryst. B69 (2013) 249-259).
;
_refine_ls_abs_structure_Flack 0.28(17)
_refine_ls_extinction_method none
_refine_ls_goodness_of_fit_ref 1.042
_refine_ls_hydrogen_treatment constr
_refine_ls_matrix_type full
_refine_ls_number_parameters 345
_refine_ls_number_reflns 5434
_refine_ls_number_restraints 1
_refine_ls_restrained_S_all 1.042
_refine_ls_R_factor_all 0.0344
_refine_ls_R_factor_gt 0.0341
_refine_ls_shift/su_max 0.000
_refine_ls_shift/su_mean 0.000
_refine_ls_structure_factor_coef Fsqd
_refine_ls_weighting_details 'w=1/[\s^2^(Fo^2^)+(0.0626P)^2^+0.1623P] where P=(Fo^2^+2Fc^2^)/3'
_refine_ls_weighting_scheme calc
_refine_ls_wR_factor_gt 0.0918
_refine_ls_wR_factor_ref 0.0921
_reflns_Friedel_coverage 0.823
_reflns_Friedel_fraction_full 0.997
_reflns_Friedel_fraction_max 0.959
_reflns_number_gt 5346
_reflns_number_total 5434
_reflns_threshold_expression 'I > 2\s(I)'
_cod_data_source_file ja9b02338_si_001.cif
_cod_data_source_block 20190128a1
_cod_database_code 4128666
_shelx_shelxl_version_number 2018/1
_chemical_oxdiff_usercomment ' '
_shelx_space_group_comment
;
The symmetry employed for this shelxl refinement is uniquely defined
by the following loop, which should always be used as a source of
symmetry information in preference to the above space-group names.
They are only intended as comments.
;
_shelx_estimated_absorpt_t_max 0.926
_shelx_estimated_absorpt_t_min 0.803
_reflns_odcompleteness_completeness 100.00
_reflns_odcompleteness_iscentric 1
_reflns_odcompleteness_theta 66.97
_olex2_refinement_description
;
1. Fixed Uiso
 At 1.2 times of:
  All C(H) groups, All C(H,H) groups
 At 1.5 times of:
  All C(H,H,H) groups
2.a Ternary CH refined with riding coordinates:
 C15(H15), C33(H33)
2.b Secondary CH2 refined with riding coordinates:
 C17(H17A,H17B), C35(H35A,H35B)
2.c Aromatic/amide H refined with riding coordinates:
 C2(H2), C3(H3), C4(H4), C5(H5), C6(H6), C8(H8), C9(H9), C11(H11), C12(H12),
 C20(H20), C21(H21), C22(H22), C23(H23), C24(H24), C26(H26), C27(H27), C29(H29),
  C30(H30)
2.d Idealised Me refined as rotating group:
 C18(H18A,H18B,H18C), C36(H36A,H36B,H36C)
;
_olex2_submission_special_instructions 'No special instructions were received'
_oxdiff_exptl_absorpt_empirical_details
;
Empirical correction (ABSPACK) includes:
- Absorption correction using spherical harmonics
- Frame scaling
;
_oxdiff_exptl_absorpt_empirical_full_max 1.653
_oxdiff_exptl_absorpt_empirical_full_min 0.580

loop_
_space_group_symop_operation_xyz
'x, y, z'
'-x, y+1/2, -z'

loop_
_atom_site_label
_atom_site_type_symbol
_atom_site_fract_x
_atom_site_fract_y
_atom_site_fract_z
_atom_site_U_iso_or_equiv
_atom_site_adp_type
_atom_site_occupancy
_atom_site_site_symmetry_order
_atom_site_calc_flag
_atom_site_refinement_flags_posn
N1 N 0.48548(15) 0.0779(3) 0.96684(12) 0.0406(4) Uani 1 1 d .
C1 C -0.03347(12) 0.3376(2) 0.35027(11) 0.0206(3) Uani 1 1 d .
C2 C -0.03078(13) 0.2841(2) 0.26123(11) 0.0234(3) Uani 1 1 d .
H2 H 0.033885 0.244992 0.256496 0.028 Uiso 1 1 calc R
C3 C -0.12320(14) 0.2888(2) 0.18011(12) 0.0273(4) Uani 1 1 d .
H3 H -0.119774 0.253225 0.121692 0.033 Uiso 1 1 calc R
C4 C -0.22074(13) 0.3462(3) 0.18557(12) 0.0280(4) Uani 1 1 d .
H4 H -0.282750 0.348230 0.131306 0.034 Uiso 1 1 calc R
C5 C -0.22448(13) 0.4005(2) 0.27304(12) 0.0268(4) Uani 1 1 d .
H5 H -0.289225 0.440761 0.277170 0.032 Uiso 1 1 calc R
C6 C -0.13267(13) 0.3953(2) 0.35421(12) 0.0234(3) Uani 1 1 d .
H6 H -0.136886 0.430602 0.412386 0.028 Uiso 1 1 calc R
C7 C 0.06517(12) 0.3327(2) 0.43774(10) 0.0194(3) Uani 1 1 d .
C8 C 0.07145(13) 0.4339(2) 0.51842(11) 0.0216(3) Uani 1 1 d .
H8 H 0.013376 0.505867 0.516687 0.026 Uiso 1 1 calc R
C9 C 0.16205(13) 0.4293(2) 0.60061(11) 0.0218(3) Uani 1 1 d .
H9 H 0.163945 0.497144 0.653303 0.026 Uiso 1 1 calc R
C10 C 0.25079(12) 0.3232(2) 0.60486(10) 0.0214(3) Uani 1 1 d .
C11 C 0.24587(13) 0.2220(2) 0.52512(11) 0.0223(3) Uani 1 1 d .
H11 H 0.304318 0.150999 0.526893 0.027 Uiso 1 1 calc R
C12 C 0.15454(13) 0.2263(2) 0.44318(11) 0.0223(3) Uani 1 1 d .
H12 H 0.152520 0.157226 0.390848 0.027 Uiso 1 1 calc R
C13 C 0.34475(13) 0.3206(2) 0.69034(11) 0.0228(3) Uani 1 1 d .
C14 C 0.42129(13) 0.3226(2) 0.76299(11) 0.0230(3) Uani 1 1 d .
C15 C 0.51501(12) 0.3217(2) 0.85222(10) 0.0222(3) Uani 1 1 d .
H15 H 0.517970 0.438551 0.882949 0.027 Uiso 1 1 calc R
C16 C 0.49873(13) 0.1837(2) 0.91667(11) 0.0273(4) Uani 1 1 d .
C17 C 0.62237(13) 0.2954(3) 0.83489(11) 0.0255(3) Uani 1 1 d .
H17A H 0.620443 0.181792 0.802809 0.031 Uiso 1 1 calc R
H17B H 0.630320 0.389825 0.793315 0.031 Uiso 1 1 calc R
C18 C 0.71919(14) 0.2979(3) 0.92741(12) 0.0326(4) Uani 1 1 d .
H18A H 0.784299 0.285242 0.913394 0.049 Uiso 1 1 calc GR
H18B H 0.713585 0.200570 0.967369 0.049 Uiso 1 1 calc GR
H18C H 0.720811 0.409404 0.959859 0.049 Uiso 1 1 calc GR
N2 N 0.98645(13) 0.0492(2) 0.95753(11) 0.0367(4) Uani 1 1 d .
C19 C 0.44749(12) 0.3338(2) 0.32245(10) 0.0202(3) Uani 1 1 d .
C20 C 0.46282(13) 0.2970(2) 0.23643(11) 0.0231(3) Uani 1 1 d .
H20 H 0.532066 0.274350 0.236733 0.028 Uiso 1 1 calc R
C21 C 0.37597(14) 0.2937(2) 0.15027(11) 0.0267(4) Uani 1 1 d .
H21 H 0.387609 0.268941 0.093748 0.032 Uiso 1 1 calc R
C22 C 0.27214(13) 0.3273(3) 0.14868(12) 0.0280(4) Uani 1 1 d .
H22 H 0.213942 0.323636 0.091404 0.034 Uiso 1 1 calc R
C23 C 0.25599(13) 0.3665(2) 0.23316(12) 0.0273(4) Uani 1 1 d .
H23 H 0.186748 0.390971 0.232340 0.033 Uiso 1 1 calc R
C24 C 0.34218(13) 0.3694(2) 0.31882(12) 0.0235(3) Uani 1 1 d .
H24 H 0.329915 0.395435 0.374920 0.028 Uiso 1 1 calc R
C25 C 0.53893(12) 0.3319(2) 0.41561(10) 0.0191(3) Uani 1 1 d .
C26 C 0.53237(13) 0.4215(2) 0.49543(11) 0.0221(3) Uani 1 1 d .
H26 H 0.470595 0.487127 0.489572 0.026 Uiso 1 1 calc R
C27 C 0.61547(13) 0.4151(2) 0.58292(11) 0.0229(3) Uani 1 1 d .
H27 H 0.608614 0.475721 0.634799 0.027 Uiso 1 1 calc R
C28 C 0.70983(12) 0.3182(2) 0.59409(11) 0.0216(3) Uani 1 1 d .
C29 C 0.71751(13) 0.2290(2) 0.51468(11) 0.0223(3) Uani 1 1 d .
H29 H 0.779772 0.164883 0.520450 0.027 Uiso 1 1 calc R
C30 C 0.63372(12) 0.2347(2) 0.42746(11) 0.0213(3) Uani 1 1 d .
H30 H 0.640328 0.172966 0.375797 0.026 Uiso 1 1 calc R
C31 C 0.79930(13) 0.3134(2) 0.68323(11) 0.0230(3) Uani 1 1 d .
C32 C 0.87714(13) 0.3089(2) 0.75473(11) 0.0237(3) Uani 1 1 d .
C33 C 0.98018(13) 0.3067(2) 0.83636(11) 0.0233(3) Uani 1 1 d .
H33 H 0.986972 0.420961 0.870291 0.028 Uiso 1 1 calc R
C34 C 0.98217(13) 0.1608(3) 0.90395(11) 0.0267(4) Uani 1 1 d .
C35 C 1.07650(13) 0.2902(2) 0.80122(11) 0.0254(3) Uani 1 1 d .
H35A H 1.071151 0.176981 0.768043 0.030 Uiso 1 1 calc R
H35B H 1.071864 0.385430 0.755826 0.030 Uiso 1 1 calc R
C36 C 1.18618(13) 0.3002(3) 0.88127(13) 0.0322(4) Uani 1 1 d .
H36A H 1.193506 0.201562 0.924256 0.048 Uiso 1 1 calc GR
H36B H 1.191701 0.410958 0.915319 0.048 Uiso 1 1 calc GR
H36C H 1.242362 0.294470 0.854620 0.048 Uiso 1 1 calc GR

loop_
_atom_site_aniso_label
_atom_site_aniso_U_11
_atom_site_aniso_U_22
_atom_site_aniso_U_33
_atom_site_aniso_U_23
_atom_site_aniso_U_13
_atom_site_aniso_U_12
N1 0.0486(10) 0.0443(10) 0.0331(8) 0.0124(8) 0.0196(8) 0.0039(8)
C1 0.0206(7) 0.0179(7) 0.0225(7) 0.0019(6) 0.0065(6) -0.0019(6)
C2 0.0216(7) 0.0242(8) 0.0237(7) -0.0006(6) 0.0071(6) -0.0001(6)
C3 0.0289(8) 0.0283(9) 0.0219(8) -0.0024(7) 0.0055(6) -0.0021(7)
C4 0.0222(7) 0.0293(9) 0.0261(8) 0.0023(7) 0.0005(6) -0.0013(7)
C5 0.0207(7) 0.0258(9) 0.0324(9) 0.0023(7) 0.0074(7) 0.0006(7)
C6 0.0229(7) 0.0243(8) 0.0236(8) 0.0004(7) 0.0088(6) -0.0002(6)
C7 0.0200(7) 0.0186(7) 0.0198(7) 0.0013(6) 0.0073(6) -0.0026(6)
C8 0.0213(7) 0.0207(8) 0.0239(8) 0.0002(6) 0.0094(6) 0.0005(6)
C9 0.0254(8) 0.0215(8) 0.0205(7) -0.0017(6) 0.0104(6) -0.0026(7)
C10 0.0221(7) 0.0220(8) 0.0192(7) 0.0027(7) 0.0062(6) -0.0024(7)
C11 0.0215(7) 0.0225(7) 0.0227(7) 0.0011(7) 0.0077(6) 0.0025(7)
C12 0.0242(7) 0.0231(8) 0.0201(7) -0.0009(7) 0.0083(6) 0.0002(7)
C13 0.0254(8) 0.0227(8) 0.0199(7) 0.0006(7) 0.0074(6) -0.0001(7)
C14 0.0260(8) 0.0232(8) 0.0200(7) 0.0006(7) 0.0084(6) 0.0000(7)
C15 0.0246(8) 0.0251(8) 0.0162(7) 0.0003(7) 0.0063(6) 0.0012(7)
C16 0.0278(8) 0.0337(10) 0.0202(7) 0.0021(7) 0.0083(6) 0.0032(7)
C17 0.0250(8) 0.0327(9) 0.0186(7) 0.0010(7) 0.0074(6) 0.0018(7)
C18 0.0248(8) 0.0446(11) 0.0253(8) -0.0004(8) 0.0048(7) 0.0021(8)
N2 0.0327(8) 0.0454(10) 0.0297(8) 0.0118(7) 0.0079(6) -0.0007(7)
C19 0.0216(7) 0.0175(7) 0.0209(7) 0.0022(6) 0.0068(6) -0.0011(6)
C20 0.0223(7) 0.0229(8) 0.0235(8) -0.0008(7) 0.0074(6) 0.0004(7)
C21 0.0306(8) 0.0274(9) 0.0201(7) -0.0013(7) 0.0066(6) -0.0003(7)
C22 0.0249(8) 0.0286(9) 0.0236(7) 0.0011(7) 0.0001(6) -0.0016(7)
C23 0.0195(7) 0.0289(9) 0.0319(9) 0.0044(7) 0.0073(6) 0.0005(7)
C24 0.0230(7) 0.0244(9) 0.0239(8) 0.0030(6) 0.0092(6) 0.0006(6)
C25 0.0206(7) 0.0178(7) 0.0191(7) 0.0026(6) 0.0071(6) -0.0004(6)
C26 0.0227(7) 0.0219(8) 0.0227(7) 0.0022(6) 0.0093(6) 0.0042(6)
C27 0.0279(8) 0.0227(8) 0.0190(7) 0.0001(6) 0.0096(6) 0.0015(7)
C28 0.0241(7) 0.0206(8) 0.0192(7) 0.0026(7) 0.0065(6) -0.0009(7)
C29 0.0210(7) 0.0228(7) 0.0228(8) 0.0027(7) 0.0075(6) 0.0026(7)
C30 0.0228(7) 0.0228(8) 0.0192(7) -0.0006(6) 0.0084(6) 0.0008(6)
C31 0.0266(8) 0.0222(8) 0.0208(7) 0.0022(7) 0.0090(6) 0.0013(7)
C32 0.0273(8) 0.0242(8) 0.0195(7) 0.0014(7) 0.0080(6) 0.0014(7)
C33 0.0260(8) 0.0241(8) 0.0182(7) -0.0002(7) 0.0059(6) 0.0003(7)
C34 0.0217(7) 0.0360(9) 0.0199(7) 0.0022(7) 0.0042(6) 0.0001(7)
C35 0.0275(8) 0.0270(8) 0.0221(7) -0.0005(7) 0.0094(6) -0.0013(7)
C36 0.0246(8) 0.0378(10) 0.0320(9) -0.0018(8) 0.0073(7) -0.0026(8)

loop_
_atom_type_symbol
_atom_type_description
_atom_type_scat_dispersion_real
_atom_type_scat_dispersion_imag
_atom_type_scat_source
C C 0.0181 0.0091 'International Tables Vol C Tables 4.2.6.8 and 6.1.1.4'
H H 0.0000 0.0000 'International Tables Vol C Tables 4.2.6.8 and 6.1.1.4'
N N 0.0311 0.0180 'International Tables Vol C Tables 4.2.6.8 and 6.1.1.4'

loop_
_geom_angle_atom_site_label_1
_geom_angle_atom_site_label_2
_geom_angle_atom_site_label_3
_geom_angle
C2 C1 C7 121.42(13)
C6 C1 C2 117.60(14)
C6 C1 C7 120.98(13)
C1 C2 H2 119.5
C3 C2 C1 121.01(14)
C3 C2 H2 119.5
C2 C3 H3 119.8
C2 C3 C4 120.49(15)
C4 C3 H3 119.8
C3 C4 H4 120.4
C5 C4 C3 119.14(15)
C5 C4 H4 120.4
C4 C5 H5 119.7
C6 C5 C4 120.58(15)
C6 C5 H5 119.7
C1 C6 H6 119.4
C5 C6 C1 121.17(14)
C5 C6 H6 119.4
C8 C7 C1 120.84(13)
C8 C7 C12 117.47(14)
C12 C7 C1 121.69(14)
C7 C8 H8 119.2
C9 C8 C7 121.54(14)
C9 C8 H8 119.2
C8 C9 H9 119.8
C8 C9 C10 120.37(14)
C10 C9 H9 119.8
C9 C10 C13 119.86(14)
C11 C10 C9 118.78(14)
C11 C10 C13 121.37(14)
C10 C11 H11 119.7
C12 C11 C10 120.58(14)
C12 C11 H11 119.7
C7 C12 H12 119.4
C11 C12 C7 121.26(14)
C11 C12 H12 119.4
C14 C13 C10 177.71(17)
C13 C14 C15 179.03(18)
C14 C15 H15 107.7
C14 C15 C16 109.06(13)
C14 C15 C17 112.37(12)
C16 C15 H15 107.7
C16 C15 C17 112.00(14)
C17 C15 H15 107.7
N1 C16 C15 179.3(2)
C15 C17 H17A 109.2
C15 C17 H17B 109.2
H17A C17 H17B 107.9
C18 C17 C15 112.09(12)
C18 C17 H17A 109.2
C18 C17 H17B 109.2
C17 C18 H18A 109.5
C17 C18 H18B 109.5
C17 C18 H18C 109.5
H18A C18 H18B 109.5
H18A C18 H18C 109.5
H18B C18 H18C 109.5
C20 C19 C24 117.72(14)
C20 C19 C25 121.77(13)
C24 C19 C25 120.50(13)
C19 C20 H20 119.5
C21 C20 C19 121.07(14)
C21 C20 H20 119.5
C20 C21 H21 119.9
C22 C21 C20 120.12(15)
C22 C21 H21 119.9
C21 C22 H22 120.3
C23 C22 C21 119.41(14)
C23 C22 H22 120.3
C22 C23 H23 119.7
C24 C23 C22 120.50(15)
C24 C23 H23 119.7
C19 C24 H24 119.4
C23 C24 C19 121.16(14)
C23 C24 H24 119.4
C26 C25 C19 121.41(13)
C26 C25 C30 117.36(13)
C30 C25 C19 121.20(13)
C25 C26 H26 119.2
C27 C26 C25 121.67(14)
C27 C26 H26 119.2
C26 C27 H27 119.7
C26 C27 C28 120.61(14)
C28 C27 H27 119.7
C27 C28 C31 122.11(14)
C29 C28 C27 118.20(14)
C29 C28 C31 119.66(14)
C28 C29 H29 119.5
C30 C29 C28 120.95(14)
C30 C29 H29 119.5
C25 C30 H30 119.4
C29 C30 C25 121.21(14)
C29 C30 H30 119.4
C32 C31 C28 176.65(15)
C31 C32 C33 173.81(15)
C32 C33 H33 108.0
C32 C33 C34 111.28(13)
C32 C33 C35 110.57(12)
C34 C33 H33 108.0
C34 C33 C35 110.80(14)
C35 C33 H33 108.0
N2 C34 C33 178.20(18)
C33 C35 H35A 108.9
C33 C35 H35B 108.9
H35A C35 H35B 107.7
C36 C35 C33 113.56(13)
C36 C35 H35A 108.9
C36 C35 H35B 108.9
C35 C36 H36A 109.5
C35 C36 H36B 109.5
C35 C36 H36C 109.5
H36A C36 H36B 109.5
H36A C36 H36C 109.5
H36B C36 H36C 109.5

loop_
_geom_bond_atom_site_label_1
_geom_bond_atom_site_label_2
_geom_bond_distance
N1 C16 1.144(2)
C1 C2 1.403(2)
C1 C6 1.402(2)
C1 C7 1.4895(19)
C2 H2 0.9300
C2 C3 1.388(2)
C3 H3 0.9300
C3 C4 1.389(2)
C4 H4 0.9300
C4 C5 1.388(2)
C5 H5 0.9300
C5 C6 1.384(2)
C6 H6 0.9300
C7 C8 1.402(2)
C7 C12 1.403(2)
C8 H8 0.9300
C8 C9 1.384(2)
C9 H9 0.9300
C9 C10 1.399(2)
C10 C11 1.394(2)
C10 C13 1.4372(19)
C11 H11 0.9300
C11 C12 1.387(2)
C12 H12 0.9300
C13 C14 1.198(2)
C14 C15 1.4690(19)
C15 H15 0.9800
C15 C16 1.478(2)
C15 C17 1.543(2)
C17 H17A 0.9700
C17 H17B 0.9700
C17 C18 1.521(2)
C18 H18A 0.9600
C18 H18B 0.9600
C18 H18C 0.9600
N2 C34 1.143(2)
C19 C20 1.399(2)
C19 C24 1.400(2)
C19 C25 1.4911(18)
C20 H20 0.9300
C20 C21 1.394(2)
C21 H21 0.9300
C21 C22 1.388(2)
C22 H22 0.9300
C22 C23 1.385(2)
C23 H23 0.9300
C23 C24 1.385(2)
C24 H24 0.9300
C25 C26 1.398(2)
C25 C30 1.405(2)
C26 H26 0.9300
C26 C27 1.384(2)
C27 H27 0.9300
C27 C28 1.401(2)
C28 C29 1.397(2)
C28 C31 1.440(2)
C29 H29 0.9300
C29 C30 1.385(2)
C30 H30 0.9300
C31 C32 1.197(2)
C32 C33 1.477(2)
C33 H33 0.9800
C33 C34 1.480(2)
C33 C35 1.545(2)
C35 H35A 0.9700
C35 H35B 0.9700
C35 C36 1.525(2)
C36 H36A 0.9600
C36 H36B 0.9600
C36 H36C 0.9600

loop_
_geom_torsion_atom_site_label_1
_geom_torsion_atom_site_label_2
_geom_torsion_atom_site_label_3
_geom_torsion_atom_site_label_4
_geom_torsion
C1 C2 C3 C4 -0.2(2)
C1 C7 C8 C9 179.27(13)
C1 C7 C12 C11 -179.71(14)
C2 C1 C6 C5 -0.5(2)
C2 C1 C7 C8 160.42(16)
C2 C1 C7 C12 -20.2(2)
C2 C3 C4 C5 0.6(3)
C3 C4 C5 C6 -0.9(3)
C4 C5 C6 C1 0.9(2)
C6 C1 C2 C3 0.2(2)
C6 C1 C7 C8 -19.9(2)
C6 C1 C7 C12 159.48(16)
C7 C1 C2 C3 179.86(15)
C7 C1 C6 C5 179.81(14)
C7 C8 C9 C10 0.4(2)
C8 C7 C12 C11 -0.3(2)
C8 C9 C10 C11 -0.3(2)
C8 C9 C10 C13 179.51(14)
C9 C10 C11 C12 -0.1(2)
C10 C11 C12 C7 0.4(2)
C12 C7 C8 C9 -0.1(2)
C13 C10 C11 C12 -179.94(15)
C14 C15 C17 C18 179.00(15)
C16 C15 C17 C18 -57.83(19)
C19 C20 C21 C22 0.0(2)
C19 C25 C26 C27 177.71(14)
C19 C25 C30 C29 -178.25(14)
C20 C19 C24 C23 0.7(2)
C20 C19 C25 C26 159.19(17)
C20 C19 C25 C30 -23.1(2)
C20 C21 C22 C23 0.9(3)
C21 C22 C23 C24 -1.0(3)
C22 C23 C24 C19 0.2(2)
C24 C19 C20 C21 -0.8(2)
C24 C19 C25 C26 -22.1(2)
C24 C19 C25 C30 155.67(16)
C25 C19 C20 C21 177.96(15)
C25 C19 C24 C23 -178.11(15)
C25 C26 C27 C28 0.3(2)
C26 C25 C30 C29 -0.4(2)
C26 C27 C28 C29 0.1(2)
C26 C27 C28 C31 177.93(14)
C27 C28 C29 C30 -0.6(2)
C28 C29 C30 C25 0.8(2)
C30 C25 C26 C27 -0.1(2)
C31 C28 C29 C30 -178.52(14)
C32 C33 C35 C36 175.99(14)
C34 C33 C35 C36 -60.15(19)
